data_4086100
loop_
_publ_author_name
'Tschersich, Carolin'
'Braun, Beatrice'
'Herwig, Christian'
'Limberg, Christian'

_publ_section_title
;
 PBiP Pincer Complexes of Platinum, Palladium, and Iridium Featuring
 Metal--Metal Bonds Synthesized by Oxidative Addition of Bismuth--Halide
 Bonds
;
_journal_issue 15
_journal_name_full Organometallics
_journal_page_first 3782
_journal_paper_doi 10.1021/acs.organomet.5b00439
_journal_volume 34
_journal_year 2015
_chemical_formula_moiety 'C36 H28 Bi Cl P2 Pt, C H2 Cl2'
_chemical_formula_sum 'C37 H30 Bi Cl3 P2 Pt'
_chemical_formula_weight 1046.97
_chemical_name_systematic
;
 ?
;
_space_group_crystal_system triclinic
_space_group_IT_number 2
_space_group_name_Hall '-P 1'
_space_group_name_H-M_alt 'P -1'
_symmetry_space_group_name_Hall '-P 1'
_symmetry_space_group_name_H-M 'P -1'
_atom_sites_solution_hydrogens geom
_audit_creation_method SHELXL-2013
_cell_angle_alpha 80.455(3)
_cell_angle_beta 78.372(3)
_cell_angle_gamma 86.488(3)
_cell_formula_units_Z 2
_cell_length_a 10.0310(10)
_cell_length_b 13.0693(12)
_cell_length_c 13.4585(13)
_cell_measurement_reflns_used 9608
_cell_measurement_temperature 100(2)
_cell_measurement_theta_max 28.34
_cell_measurement_theta_min 2.39
_cell_volume 1703.5(3)
_computing_cell_refinement 'Bruker SAINT'
_computing_data_collection 'Bruker APEX2'
_computing_data_reduction 'Bruker SAINT'
_computing_structure_refinement 'SHELXL-2014 (Sheldrick 2014)'
_computing_structure_solution 'SHELXS-97 (Sheldrick 2008)'
_diffrn_ambient_temperature 100(2)
_diffrn_measured_fraction_theta_full 0.999
_diffrn_measured_fraction_theta_max 0.995
_diffrn_measurement_device_type 'Bruker D8 VENTURE'
_diffrn_measurement_method '\f and \w scans'
_diffrn_radiation_type MoK\a
_diffrn_radiation_wavelength 0.71073
_diffrn_reflns_av_R_equivalents 0.0365
_diffrn_reflns_av_unetI/netI 0.0205
_diffrn_reflns_laue_measured_fraction_full 0.999
_diffrn_reflns_laue_measured_fraction_max 0.995
_diffrn_reflns_limit_h_max 13
_diffrn_reflns_limit_h_min -13
_diffrn_reflns_limit_k_max 17
_diffrn_reflns_limit_k_min -17
_diffrn_reflns_limit_l_max 17
_diffrn_reflns_limit_l_min -17
_diffrn_reflns_number 57949
_diffrn_reflns_point_group_measured_fraction_full 0.999
_diffrn_reflns_point_group_measured_fraction_max 0.995
_diffrn_reflns_theta_full 25.242
_diffrn_reflns_theta_max 28.374
_diffrn_reflns_theta_min 2.342
_exptl_absorpt_coefficient_mu 9.615
_exptl_absorpt_correction_T_max 0.7457
_exptl_absorpt_correction_T_min 0.5185
_exptl_absorpt_correction_type multi-scan
_exptl_absorpt_process_details SADABS
_exptl_crystal_colour 'light yellow'
_exptl_crystal_density_diffrn 2.041
_exptl_crystal_description fragment
_exptl_crystal_F_000 988
_exptl_crystal_size_max 0.170
_exptl_crystal_size_mid 0.140
_exptl_crystal_size_min 0.070
_refine_diff_density_max 1.091
_refine_diff_density_min -0.831
_refine_diff_density_rms 0.092
_refine_ls_extinction_method none
_refine_ls_goodness_of_fit_ref 1.063
_refine_ls_hydrogen_treatment constr
_refine_ls_matrix_type full
_refine_ls_number_parameters 397
_refine_ls_number_reflns 8494
_refine_ls_number_restraints 0
_refine_ls_restrained_S_all 1.063
_refine_ls_R_factor_all 0.0163
_refine_ls_R_factor_gt 0.0150
_refine_ls_shift/su_max 0.003
_refine_ls_shift/su_mean 0.000
_refine_ls_structure_factor_coef Fsqd
_refine_ls_weighting_details 'w=1/[\s^2^(Fo^2^)+(0.0058P)^2^+2.1872P] where P=(Fo^2^+2Fc^2^)/3'
_refine_ls_weighting_scheme calc
_refine_ls_wR_factor_gt 0.0343
_refine_ls_wR_factor_ref 0.0348
_reflns_Friedel_coverage 0.000
_reflns_number_gt 8130
_reflns_number_total 8494
_reflns_threshold_expression 'I > 2\s(I)'
_cod_data_source_file om5b00439_si_001.cif
_cod_data_source_block ct363
_cod_depositor_comments 'Adding full bibliography for 4086097--4086102.cif.'
_cod_database_code 4086100
_shelx_space_group_comment
;
The symmetry employed for this shelxl refinement is uniquely defined
by the following loop, which should always be used as a source of
symmetry information in preference to the above space-group names.
They are only intended as comments.
;
_shelx_estimated_absorpt_t_min 0.292
_shelx_estimated_absorpt_t_max 0.553
_shelxl_version_number 2013-4

loop_
_space_group_symop_operation_xyz
'x, y, z'
'-x, -y, -z'

loop_
_atom_site_label
_atom_site_type_symbol
_atom_site_fract_x
_atom_site_fract_y
_atom_site_fract_z
_atom_site_U_iso_or_equiv
_atom_site_adp_type
_atom_site_occupancy
_atom_site_site_symmetry_order
_atom_site_calc_flag
_atom_site_refinement_flags_posn
_atom_site_refinement_flags_adp
Bi1 Bi 0.41717(2) 0.44085(2) 0.39515(2) 0.01127(2) Uani 1 1 d . .
Pt1 Pt 0.29182(2) 0.34857(2) 0.27873(2) 0.00927(2) Uani 1 1 d . .
Cl1 Cl 0.19251(5) 0.26005(4) 0.17078(4) 0.01428(9) Uani 1 1 d . .
Cl2 Cl 0.07650(11) 0.91925(8) 0.11272(7) 0.0565(2) Uani 1 1 d . .
Cl3 Cl 0.29484(14) 1.03029(9) -0.03329(8) 0.0748(4) Uani 1 1 d . .
P1 P 0.20015(5) 0.51132(4) 0.23835(4) 0.01122(10) Uani 1 1 d . .
P2 P 0.37917(5) 0.20193(4) 0.36190(4) 0.01010(9) Uani 1 1 d . .
C1 C 0.1471(2) 0.56580(15) 0.35721(15) 0.0115(4) Uani 1 1 d . .
C2 C 0.2295(2) 0.54434(15) 0.43152(16) 0.0122(4) Uani 1 1 d . .
C3 C 0.1941(2) 0.58786(17) 0.52103(17) 0.0164(4) Uani 1 1 d . .
H3 H 0.2511 0.5760 0.5705 0.020 Uiso 1 1 calc R U
C4 C 0.0756(2) 0.64881(17) 0.53848(17) 0.0183(4) Uani 1 1 d . .
H4 H 0.0511 0.6772 0.6005 0.022 Uiso 1 1 calc R U
C5 C -0.0068(2) 0.66828(17) 0.46608(18) 0.0176(4) Uani 1 1 d . .
H5 H -0.0881 0.7093 0.4788 0.021 Uiso 1 1 calc R U
C6 C 0.0293(2) 0.62793(17) 0.37469(17) 0.0151(4) Uani 1 1 d . .
H6 H -0.0261 0.6427 0.3243 0.018 Uiso 1 1 calc R U
C7 C 0.3237(2) 0.60167(16) 0.15808(16) 0.0137(4) Uani 1 1 d . .
C8 C 0.3679(2) 0.68577(18) 0.19263(17) 0.0191(5) Uani 1 1 d . .
H8 H 0.3332 0.6981 0.2608 0.023 Uiso 1 1 calc R U
C9 C 0.4628(3) 0.75195(19) 0.12741(18) 0.0227(5) Uani 1 1 d . .
H9 H 0.4924 0.8094 0.1513 0.027 Uiso 1 1 calc R U
C10 C 0.5144(2) 0.73465(18) 0.02808(18) 0.0210(5) Uani 1 1 d . .
H10 H 0.5788 0.7803 -0.0161 0.025 Uiso 1 1 calc R U
C11 C 0.4717(3) 0.65076(19) -0.00663(18) 0.0237(5) Uani 1 1 d . .
H11 H 0.5073 0.6385 -0.0747 0.028 Uiso 1 1 calc R U
C12 C 0.3769(3) 0.58444(18) 0.05795(18) 0.0212(5) Uani 1 1 d . .
H12 H 0.3480 0.5269 0.0337 0.025 Uiso 1 1 calc R U
C13 C 0.0550(2) 0.53358(17) 0.17463(16) 0.0161(4) Uani 1 1 d . .
C14 C -0.0418(2) 0.45788(19) 0.18992(19) 0.0205(5) Uani 1 1 d . .
H14 H -0.0290 0.3922 0.2298 0.025 Uiso 1 1 calc R U
C15 C -0.1577(3) 0.4784(2) 0.1467(2) 0.0317(6) Uani 1 1 d . .
H15 H -0.2246 0.4271 0.1579 0.038 Uiso 1 1 calc R U
C16 C -0.1749(3) 0.5738(2) 0.0873(2) 0.0346(7) Uani 1 1 d . .
H16 H -0.2538 0.5877 0.0578 0.041 Uiso 1 1 calc R U
C17 C -0.0791(3) 0.6484(2) 0.0708(2) 0.0311(6) Uani 1 1 d . .
H17 H -0.0916 0.7133 0.0296 0.037 Uiso 1 1 calc R U
C18 C 0.0352(3) 0.62921(19) 0.11397(19) 0.0237(5) Uani 1 1 d . .
H18 H 0.1012 0.6812 0.1025 0.028 Uiso 1 1 calc R U
C19 C 0.3470(2) 0.21023(16) 0.49891(16) 0.0121(4) Uani 1 1 d . .
C20 C 0.3581(2) 0.30772(16) 0.52653(16) 0.0129(4) Uani 1 1 d . .
C21 C 0.3303(2) 0.31733(17) 0.63030(17) 0.0165(4) Uani 1 1 d . .
H21 H 0.3412 0.3823 0.6502 0.020 Uiso 1 1 calc R U
C22 C 0.2867(2) 0.23233(18) 0.70542(17) 0.0182(4) Uani 1 1 d . .
H22 H 0.2652 0.2404 0.7758 0.022 Uiso 1 1 calc R U
C23 C 0.2746(2) 0.13633(18) 0.67768(17) 0.0185(4) Uani 1 1 d . .
H23 H 0.2448 0.0787 0.7288 0.022 Uiso 1 1 calc R U
C24 C 0.3064(2) 0.12461(16) 0.57426(17) 0.0154(4) Uani 1 1 d . .
H24 H 0.3006 0.0585 0.5550 0.018 Uiso 1 1 calc R U
C25 C 0.5622(2) 0.18347(16) 0.32350(16) 0.0127(4) Uani 1 1 d . .
C26 C 0.6493(2) 0.17108(16) 0.39322(17) 0.0153(4) Uani 1 1 d . .
H26 H 0.6136 0.1716 0.4641 0.018 Uiso 1 1 calc R U
C27 C 0.7895(2) 0.15783(18) 0.35907(19) 0.0198(5) Uani 1 1 d . .
H27 H 0.8485 0.1480 0.4071 0.024 Uiso 1 1 calc R U
C28 C 0.8430(2) 0.15890(19) 0.2556(2) 0.0231(5) Uani 1 1 d . .
H28 H 0.9385 0.1513 0.2326 0.028 Uiso 1 1 calc R U
C29 C 0.7567(3) 0.1711(2) 0.18566(19) 0.0249(5) Uani 1 1 d . .
H29 H 0.7931 0.1713 0.1148 0.030 Uiso 1 1 calc R U
C30 C 0.6172(2) 0.18318(19) 0.21914(17) 0.0199(5) Uani 1 1 d . .
H30 H 0.5585 0.1913 0.1709 0.024 Uiso 1 1 calc R U
C31 C 0.3106(2) 0.07825(16) 0.35592(15) 0.0130(4) Uani 1 1 d . .
C32 C 0.3946(2) -0.00835(16) 0.33945(16) 0.0156(4) Uani 1 1 d . .
H32 H 0.4907 -0.0029 0.3278 0.019 Uiso 1 1 calc R U
C33 C 0.3379(3) -0.10320(17) 0.33998(17) 0.0200(5) Uani 1 1 d . .
H33 H 0.3955 -0.1624 0.3291 0.024 Uiso 1 1 calc R U
C34 C 0.1981(3) -0.11149(18) 0.35628(18) 0.0221(5) Uani 1 1 d . .
H34 H 0.1600 -0.1762 0.3561 0.027 Uiso 1 1 calc R U
C35 C 0.1130(2) -0.02525(18) 0.37286(18) 0.0205(5) Uani 1 1 d . .
H35 H 0.0170 -0.0312 0.3844 0.025 Uiso 1 1 calc R U
C36 C 0.1686(2) 0.06933(17) 0.37253(17) 0.0166(4) Uani 1 1 d . .
H36 H 0.1106 0.1283 0.3836 0.020 Uiso 1 1 calc R U
C37 C 0.2164(5) 1.0002(3) 0.0928(3) 0.0669(14) Uani 1 1 d . .
H37A H 0.1850 1.0653 0.1198 0.080 Uiso 1 1 calc R U
H37B H 0.2839 0.9654 0.1327 0.080 Uiso 1 1 calc R U

loop_
_atom_site_aniso_label
_atom_site_aniso_U_11
_atom_site_aniso_U_22
_atom_site_aniso_U_33
_atom_site_aniso_U_23
_atom_site_aniso_U_13
_atom_site_aniso_U_12
Bi1 0.01110(4) 0.00948(4) 0.01441(4) -0.00118(3) -0.00558(3) -0.00099(3)
Pt1 0.00985(4) 0.00782(4) 0.01049(4) -0.00064(3) -0.00358(3) 0.00007(3)
Cl1 0.0178(2) 0.0137(2) 0.0129(2) -0.00303(17) -0.00564(18) -0.00148(18)
Cl2 0.0592(6) 0.0699(6) 0.0417(4) -0.0044(4) -0.0115(4) -0.0176(5)
Cl3 0.1041(9) 0.0799(7) 0.0433(5) -0.0141(5) -0.0015(5) -0.0551(7)
P1 0.0131(2) 0.0091(2) 0.0122(2) -0.00049(18) -0.00551(19) 0.00069(18)
P2 0.0094(2) 0.0088(2) 0.0123(2) -0.00103(18) -0.00346(18) 0.00086(18)
C1 0.0134(10) 0.0090(9) 0.0117(9) -0.0004(7) -0.0018(7) -0.0026(7)
C2 0.0132(10) 0.0083(9) 0.0151(9) -0.0001(7) -0.0033(8) -0.0026(7)
C3 0.0211(11) 0.0135(10) 0.0154(10) -0.0017(8) -0.0054(8) -0.0029(8)
C4 0.0205(11) 0.0165(10) 0.0168(10) -0.0047(8) 0.0017(9) -0.0036(8)
C5 0.0122(10) 0.0150(10) 0.0254(11) -0.0065(8) 0.0000(9) -0.0012(8)
C6 0.0115(10) 0.0148(10) 0.0195(10) -0.0025(8) -0.0043(8) 0.0000(8)
C7 0.0162(10) 0.0103(9) 0.0137(9) 0.0008(7) -0.0033(8) 0.0007(8)
C8 0.0234(12) 0.0172(11) 0.0152(10) -0.0026(8) 0.0008(9) -0.0042(9)
C9 0.0266(13) 0.0193(11) 0.0212(11) -0.0026(9) -0.0007(10) -0.0078(9)
C10 0.0211(12) 0.0184(11) 0.0200(11) 0.0025(9) -0.0002(9) -0.0007(9)
C11 0.0329(14) 0.0214(12) 0.0138(10) -0.0014(9) 0.0014(9) -0.0011(10)
C12 0.0320(13) 0.0152(10) 0.0164(10) -0.0043(8) -0.0022(9) -0.0029(9)
C13 0.0186(11) 0.0173(10) 0.0148(10) -0.0048(8) -0.0088(8) 0.0052(8)
C14 0.0199(11) 0.0198(11) 0.0253(12) -0.0074(9) -0.0109(9) 0.0039(9)
C15 0.0275(14) 0.0294(14) 0.0485(17) -0.0180(12) -0.0239(13) 0.0060(11)
C16 0.0363(16) 0.0373(15) 0.0434(16) -0.0229(13) -0.0312(13) 0.0189(12)
C17 0.0438(17) 0.0281(13) 0.0275(13) -0.0086(11) -0.0226(12) 0.0167(12)
C18 0.0307(13) 0.0208(12) 0.0215(11) -0.0024(9) -0.0122(10) 0.0048(10)
C19 0.0094(9) 0.0132(9) 0.0140(9) -0.0022(7) -0.0038(7) 0.0025(7)
C20 0.0106(9) 0.0133(9) 0.0150(10) -0.0007(7) -0.0048(8) 0.0014(7)
C21 0.0171(10) 0.0156(10) 0.0182(10) -0.0050(8) -0.0057(8) 0.0015(8)
C22 0.0195(11) 0.0221(11) 0.0127(10) -0.0029(8) -0.0032(8) 0.0032(9)
C23 0.0187(11) 0.0181(11) 0.0157(10) 0.0026(8) -0.0011(8) 0.0012(8)
C24 0.0144(10) 0.0121(10) 0.0190(10) -0.0012(8) -0.0035(8) 0.0021(8)
C25 0.0111(9) 0.0096(9) 0.0175(10) -0.0018(7) -0.0034(8) 0.0005(7)
C26 0.0153(10) 0.0141(10) 0.0175(10) -0.0037(8) -0.0052(8) 0.0006(8)
C27 0.0137(10) 0.0202(11) 0.0277(12) -0.0052(9) -0.0086(9) 0.0005(8)
C28 0.0115(10) 0.0220(12) 0.0340(13) -0.0049(10) 0.0003(9) -0.0010(9)
C29 0.0203(12) 0.0306(13) 0.0199(11) -0.0028(10) 0.0048(9) -0.0014(10)
C30 0.0181(11) 0.0251(12) 0.0161(10) -0.0023(9) -0.0039(9) 0.0023(9)
C31 0.0160(10) 0.0119(9) 0.0114(9) -0.0006(7) -0.0034(8) -0.0024(8)
C32 0.0184(11) 0.0130(10) 0.0161(10) -0.0029(8) -0.0047(8) 0.0004(8)
C33 0.0303(13) 0.0119(10) 0.0182(11) -0.0043(8) -0.0047(9) 0.0001(9)
C34 0.0327(13) 0.0148(10) 0.0197(11) -0.0026(8) -0.0045(10) -0.0100(9)
C35 0.0181(11) 0.0226(11) 0.0206(11) -0.0009(9) -0.0027(9) -0.0089(9)
C36 0.0159(10) 0.0154(10) 0.0180(10) -0.0011(8) -0.0033(8) -0.0022(8)
C37 0.126(4) 0.044(2) 0.0315(17) -0.0069(15) -0.006(2) -0.042(2)

loop_
_atom_type_symbol
_atom_type_description
_atom_type_scat_dispersion_real
_atom_type_scat_dispersion_imag
_atom_type_scat_source
C C 0.0033 0.0016 'International Tables Vol C Tables 4.2.6.8 and 6.1.1.4'
H H 0.0000 0.0000 'International Tables Vol C Tables 4.2.6.8 and 6.1.1.4'
Bi Bi -4.1077 10.2566 'International Tables Vol C Tables 4.2.6.8 and 6.1.1.4'
Cl Cl 0.1484 0.1585 'International Tables Vol C Tables 4.2.6.8 and 6.1.1.4'
P P 0.1023 0.0942 'International Tables Vol C Tables 4.2.6.8 and 6.1.1.4'
Pt Pt -1.7033 8.3905 'International Tables Vol C Tables 4.2.6.8 and 6.1.1.4'

loop_
_geom_angle_atom_site_label_1
_geom_angle_atom_site_label_2
_geom_angle_atom_site_label_3
_geom_angle
C2 Bi1 C20 97.72(7)
C2 Bi1 Pt1 89.76(5)
C20 Bi1 Pt1 89.16(5)
P2 Pt1 P1 163.938(19)
P2 Pt1 Cl1 94.867(19)
P1 Pt1 Cl1 98.920(19)
P2 Pt1 Bi1 82.911(15)
P1 Pt1 Bi1 83.702(15)
Cl1 Pt1 Bi1 176.390(13)
C13 P1 C7 102.81(10)
C13 P1 C1 105.08(10)
C7 P1 C1 104.46(9)
C13 P1 Pt1 122.00(7)
C7 P1 Pt1 113.04(7)
C1 P1 Pt1 107.92(7)
C31 P2 C25 104.38(10)
C31 P2 C19 104.33(9)
C25 P2 C19 106.12(10)
C31 P2 Pt1 118.28(7)
C25 P2 Pt1 114.39(7)
C19 P2 Pt1 108.29(7)
C6 C1 C2 120.11(19)
C6 C1 P1 121.80(16)
C2 C1 P1 118.08(16)
C3 C2 C1 119.3(2)
C3 C2 Bi1 123.85(16)
C1 C2 Bi1 116.88(15)
C2 C3 C4 120.3(2)
C2 C3 H3 119.9
C4 C3 H3 119.9
C5 C4 C3 120.4(2)
C5 C4 H4 119.8
C3 C4 H4 119.8
C4 C5 C6 120.1(2)
C4 C5 H5 120.0
C6 C5 H5 120.0
C5 C6 C1 119.9(2)
C5 C6 H6 120.1
C1 C6 H6 120.1
C8 C7 C12 119.0(2)
C8 C7 P1 122.88(17)
C12 C7 P1 118.11(17)
C7 C8 C9 120.1(2)
C7 C8 H8 120.0
C9 C8 H8 120.0
C10 C9 C8 120.5(2)
C10 C9 H9 119.7
C8 C9 H9 119.7
C11 C10 C9 119.8(2)
C11 C10 H10 120.1
C9 C10 H10 120.1
C10 C11 C12 120.0(2)
C10 C11 H11 120.0
C12 C11 H11 120.0
C11 C12 C7 120.6(2)
C11 C12 H12 119.7
C7 C12 H12 119.7
C14 C13 C18 119.0(2)
C14 C13 P1 120.37(17)
C18 C13 P1 120.51(18)
C13 C14 C15 120.0(2)
C13 C14 H14 120.0
C15 C14 H14 120.0
C16 C15 C14 119.8(3)
C16 C15 H15 120.1
C14 C15 H15 120.1
C17 C16 C15 120.6(2)
C17 C16 H16 119.7
C15 C16 H16 119.7
C16 C17 C18 120.1(2)
C16 C17 H17 120.0
C18 C17 H17 120.0
C17 C18 C13 120.5(2)
C17 C18 H18 119.7
C13 C18 H18 119.7
C24 C19 C20 120.50(19)
C24 C19 P2 122.07(16)
C20 C19 P2 117.36(15)
C21 C20 C19 118.80(19)
C21 C20 Bi1 124.75(16)
C19 C20 Bi1 116.44(15)
C20 C21 C22 120.7(2)
C20 C21 H21 119.7
C22 C21 H21 119.7
C23 C22 C21 120.3(2)
C23 C22 H22 119.8
C21 C22 H22 119.8
C22 C23 C24 119.7(2)
C22 C23 H23 120.1
C24 C23 H23 120.1
C23 C24 C19 120.0(2)
C23 C24 H24 120.0
C19 C24 H24 120.0
C26 C25 C30 119.0(2)
C26 C25 P2 122.58(17)
C30 C25 P2 118.37(16)
C25 C26 C27 120.0(2)
C25 C26 H26 120.0
C27 C26 H26 120.0
C28 C27 C26 120.5(2)
C28 C27 H27 119.8
C26 C27 H27 119.8
C29 C28 C27 119.8(2)
C29 C28 H28 120.1
C27 C28 H28 120.1
C28 C29 C30 120.1(2)
C28 C29 H29 120.0
C30 C29 H29 120.0
C29 C30 C25 120.6(2)
C29 C30 H30 119.7
C25 C30 H30 119.7
C32 C31 C36 119.5(2)
C32 C31 P2 121.67(17)
C36 C31 P2 118.81(16)
C31 C32 C33 120.0(2)
C31 C32 H32 120.0
C33 C32 H32 120.0
C34 C33 C32 120.3(2)
C34 C33 H33 119.9
C32 C33 H33 119.9
C33 C34 C35 120.2(2)
C33 C34 H34 119.9
C35 C34 H34 119.9
C36 C35 C34 119.9(2)
C36 C35 H35 120.1
C34 C35 H35 120.1
C35 C36 C31 120.2(2)
C35 C36 H36 119.9
C31 C36 H36 119.9
Cl3 C37 Cl2 113.9(2)
Cl3 C37 H37A 108.8
Cl2 C37 H37A 108.8
Cl3 C37 H37B 108.8
Cl2 C37 H37B 108.8
H37A C37 H37B 107.7

loop_
_geom_bond_atom_site_label_1
_geom_bond_atom_site_label_2
_geom_bond_distance
Bi1 C2 2.269(2)
Bi1 C20 2.278(2)
Bi1 Pt1 2.6641(2)
Pt1 P2 2.2742(5)
Pt1 P1 2.2899(5)
Pt1 Cl1 2.3924(5)
Cl2 C37 1.759(4)
Cl3 C37 1.713(4)
P1 C13 1.819(2)
P1 C7 1.820(2)
P1 C1 1.827(2)
P2 C31 1.815(2)
P2 C25 1.817(2)
P2 C19 1.827(2)
C1 C6 1.394(3)
C1 C2 1.405(3)
C2 C3 1.389(3)
C3 C4 1.392(3)
C3 H3 0.9500
C4 C5 1.383(3)
C4 H4 0.9500
C5 C6 1.391(3)
C5 H5 0.9500
C6 H6 0.9500
C7 C8 1.390(3)
C7 C12 1.396(3)
C8 C9 1.392(3)
C8 H8 0.9500
C9 C10 1.383(3)
C9 H9 0.9500
C10 C11 1.382(4)
C10 H10 0.9500
C11 C12 1.389(3)
C11 H11 0.9500
C12 H12 0.9500
C13 C14 1.391(3)
C13 C18 1.402(3)
C14 C15 1.394(3)
C14 H14 0.9500
C15 C16 1.387(4)
C15 H15 0.9500
C16 C17 1.371(4)
C16 H16 0.9500
C17 C18 1.379(4)
C17 H17 0.9500
C18 H18 0.9500
C19 C24 1.400(3)
C19 C20 1.402(3)
C20 C21 1.393(3)
C21 C22 1.399(3)
C21 H21 0.9500
C22 C23 1.386(3)
C22 H22 0.9500
C23 C24 1.396(3)
C23 H23 0.9500
C24 H24 0.9500
C25 C26 1.391(3)
C25 C30 1.402(3)
C26 C27 1.398(3)
C26 H26 0.9500
C27 C28 1.386(3)
C27 H27 0.9500
C28 C29 1.386(4)
C28 H28 0.9500
C29 C30 1.389(3)
C29 H29 0.9500
C30 H30 0.9500
C31 C32 1.389(3)
C31 C36 1.406(3)
C32 C33 1.394(3)
C32 H32 0.9500
C33 C34 1.384(4)
C33 H33 0.9500
C34 C35 1.392(4)
C34 H34 0.9500
C35 C36 1.386(3)
C35 H35 0.9500
C36 H36 0.9500
C37 H37A 0.9900
C37 H37B 0.9900

loop_
_geom_torsion_atom_site_label_1
_geom_torsion_atom_site_label_2
_geom_torsion_atom_site_label_3
_geom_torsion_atom_site_label_4
_geom_torsion
C13 P1 C1 C6 -11.5(2)
C7 P1 C1 C6 96.39(18)
Pt1 P1 C1 C6 -143.07(15)
C13 P1 C1 C2 169.18(16)
C7 P1 C1 C2 -82.96(17)
Pt1 P1 C1 C2 37.58(17)
C6 C1 C2 C3 -1.7(3)
P1 C1 C2 C3 177.71(15)
C6 C1 C2 Bi1 179.33(15)
P1 C1 C2 Bi1 -1.3(2)
C1 C2 C3 C4 2.4(3)
Bi1 C2 C3 C4 -178.65(15)
C2 C3 C4 C5 -1.2(3)
C3 C4 C5 C6 -0.7(3)
C4 C5 C6 C1 1.5(3)
C2 C1 C6 C5 -0.3(3)
P1 C1 C6 C5 -179.62(16)
C13 P1 C7 C8 114.4(2)
C1 P1 C7 C8 4.9(2)
Pt1 P1 C7 C8 -112.14(18)
C13 P1 C7 C12 -66.3(2)
C1 P1 C7 C12 -175.81(18)
Pt1 P1 C7 C12 67.13(19)
C12 C7 C8 C9 0.6(4)
P1 C7 C8 C9 179.89(19)
C7 C8 C9 C10 -0.2(4)
C8 C9 C10 C11 -0.3(4)
C9 C10 C11 C12 0.3(4)
C10 C11 C12 C7 0.1(4)
C8 C7 C12 C11 -0.5(4)
P1 C7 C12 C11 -179.8(2)
C7 P1 C13 C14 158.04(19)
C1 P1 C13 C14 -92.9(2)
Pt1 P1 C13 C14 30.1(2)
C7 P1 C13 C18 -25.4(2)
C1 P1 C13 C18 83.6(2)
Pt1 P1 C13 C18 -153.43(16)
C18 C13 C14 C15 -1.2(4)
P1 C13 C14 C15 175.4(2)
C13 C14 C15 C16 0.9(4)
C14 C15 C16 C17 -0.1(4)
C15 C16 C17 C18 -0.5(4)
C16 C17 C18 C13 0.2(4)
C14 C13 C18 C17 0.6(4)
P1 C13 C18 C17 -176.0(2)
C31 P2 C19 C24 12.3(2)
C25 P2 C19 C24 -97.58(19)
Pt1 P2 C19 C24 139.17(16)
C31 P2 C19 C20 -164.64(16)
C25 P2 C19 C20 85.44(18)
Pt1 P2 C19 C20 -37.81(18)
C24 C19 C20 C21 1.1(3)
P2 C19 C20 C21 178.17(16)
C24 C19 C20 Bi1 -177.70(15)
P2 C19 C20 Bi1 -0.7(2)
C19 C20 C21 C22 -2.7(3)
Bi1 C20 C21 C22 176.06(16)
C20 C21 C22 C23 2.1(3)
C21 C22 C23 C24 0.1(4)
C22 C23 C24 C19 -1.6(3)
C20 C19 C24 C23 1.0(3)
P2 C19 C24 C23 -175.89(17)
C31 P2 C25 C26 -105.50(19)
C19 P2 C25 C26 4.4(2)
Pt1 P2 C25 C26 123.71(17)
C31 P2 C25 C30 75.37(19)
C19 P2 C25 C30 -174.75(17)
Pt1 P2 C25 C30 -55.43(19)
C30 C25 C26 C27 -0.5(3)
P2 C25 C26 C27 -179.58(17)
C25 C26 C27 C28 1.2(3)
C26 C27 C28 C29 -1.3(4)
C27 C28 C29 C30 0.6(4)
C28 C29 C30 C25 0.2(4)
C26 C25 C30 C29 -0.3(3)
P2 C25 C30 C29 178.90(19)
C25 P2 C31 C32 8.3(2)
C19 P2 C31 C32 -102.92(18)
Pt1 P2 C31 C32 136.73(16)
C25 P2 C31 C36 -174.32(17)
C19 P2 C31 C36 74.49(18)
Pt1 P2 C31 C36 -45.85(19)
C36 C31 C32 C33 -0.3(3)
P2 C31 C32 C33 177.08(17)
C31 C32 C33 C34 0.4(3)
C32 C33 C34 C35 -0.4(3)
C33 C34 C35 C36 0.3(4)
C34 C35 C36 C31 -0.3(3)
C32 C31 C36 C35 0.3(3)
P2 C31 C36 C35 -177.22(17)
